data_4507418
loop_
_publ_author_name
'Subbarao, Udumula'
'Peter, Sebastian C.'

_publ_section_title
;
 Crystal Growth and Properties of YbCuGa3: First Monoclinic System in the
 RETX3Family
;
_journal_issue 2
_journal_name_full 'Crystal Growth &amp; Design'
_journal_page_first 953
_journal_paper_doi 10.1021/cg301765f
_journal_volume 13
_journal_year 2013
_chemical_formula_sum 'Cu Ga3 Yb'
_chemical_formula_weight 454.85
_chemical_name_systematic
; 
 ? 
;
_space_group_IT_number 12
_symmetry_cell_setting monoclinic
_symmetry_space_group_name_Hall '-C 2y'
_symmetry_space_group_name_H-M 'C 1 2/m 1'
_atom_sites_solution_primary direct
_atom_sites_solution_secondary difmap
_audit_creation_method SHELXL-97
_cell_angle_alpha 90.00
_cell_angle_beta 110.834(5)
_cell_angle_gamma 90.00
_cell_formula_units_Z 4
_cell_length_a 11.6891(8)
_cell_length_b 4.1620(4)
_cell_length_c 8.3196(7)
_cell_measurement_reflns_used 1367
_cell_measurement_temperature 296(2)
_cell_measurement_theta_max 23.46
_cell_measurement_theta_min 2.62
_cell_volume 378.28(6)
_computing_cell_refinement 'SMART APEX II'
_computing_data_collection 'SMART APEX II (Bruker,2010)'
_computing_data_reduction 'SAINT (Bruker,2000)'
_computing_molecular_graphics 'Ortep-3v2 for windows (Farrugia, 1997)'
_computing_publication_material 'PLATON (Spek, 2008)'
_computing_structure_refinement 'SHELXL-97 (Sheldrick, 2008)'
_computing_structure_solution 'SHELXS-97 (Sheldrick, 2008)'
_diffrn_ambient_temperature 296(2)
_diffrn_measured_fraction_theta_full 0.988
_diffrn_measured_fraction_theta_max 0.988
_diffrn_measurement_device_type 'CCD area detector'
_diffrn_measurement_method 'phi and omega scans'
_diffrn_radiation_monochromator graphite
_diffrn_radiation_source 'fine-focus sealed tube'
_diffrn_radiation_type MoK\a
_diffrn_radiation_wavelength 0.71073
_diffrn_reflns_av_R_equivalents 0.0544
_diffrn_reflns_av_sigmaI/netI 0.0424
_diffrn_reflns_limit_h_max 13
_diffrn_reflns_limit_h_min -13
_diffrn_reflns_limit_k_max 4
_diffrn_reflns_limit_k_min -4
_diffrn_reflns_limit_l_max 9
_diffrn_reflns_limit_l_min -9
_diffrn_reflns_number 1367
_diffrn_reflns_theta_full 23.46
_diffrn_reflns_theta_max 23.46
_diffrn_reflns_theta_min 2.62
_exptl_absorpt_coefficient_mu 50.840
_exptl_absorpt_correction_T_max 0.1854
_exptl_absorpt_correction_T_min 0.0153
_exptl_absorpt_correction_type empirical
_exptl_crystal_colour yellow
_exptl_crystal_density_diffrn 7.827
_exptl_crystal_density_method 'not measured'
_exptl_crystal_description block
_exptl_crystal_F_000 768
_exptl_crystal_size_max 0.50
_exptl_crystal_size_mid 0.05
_exptl_crystal_size_min 0.05
_refine_diff_density_max 4.083
_refine_diff_density_min -3.717
_refine_diff_density_rms 0.910
_refine_ls_extinction_coef 0.0043(12)
_refine_ls_extinction_expression Fc^*^=kFc[1+0.001xFc^2^\l^3^/sin(2\q)]^-1/4^
_refine_ls_extinction_method SHELXL
_refine_ls_goodness_of_fit_ref 1.237
_refine_ls_matrix_type full
_refine_ls_number_parameters 34
_refine_ls_number_reflns 322
_refine_ls_number_restraints 0
_refine_ls_restrained_S_all 1.237
_refine_ls_R_factor_all 0.0749
_refine_ls_R_factor_gt 0.0689
_refine_ls_shift/su_max 0.000
_refine_ls_shift/su_mean 0.000
_refine_ls_structure_factor_coef Fsqd
_refine_ls_weighting_details 'calc w=1/[\s^2^(Fo^2^)+(0.1074P)^2^+110.9380P] where P=(Fo^2^+2Fc^2^)/3'
_refine_ls_weighting_scheme calc
_refine_ls_wR_factor_gt 0.2345
_refine_ls_wR_factor_ref 0.2377
_reflns_number_gt 218
_reflns_number_total 322
_reflns_threshold_expression >2sigma(I)
_cod_data_source_file cg301765f_si_002.cif
_cod_data_source_block ga
_cod_depositor_comments
;
The following automatic conversions were performed:

'_symmetry_cell_setting' value 'Monoclinic' changed to 'monoclinic'
according to /home/saulius/struct/CIF-dictionaries/cif_core.dic
dictionary named 'cif_core.dic' version 2.4.2 from 2011-04-26.

Automatic conversion script
Id: cif_fix_values 1891 2012-01-12 08:04:46Z andrius 
;
_cod_original_cell_volume 378.28(5)
_cod_original_sg_symbol_H-M C2/m
_cod_database_code 4507418

loop_
_symmetry_equiv_pos_as_xyz
'x, y, z'
'-x, y, -z'
'x+1/2, y+1/2, z'
'-x+1/2, y+1/2, -z'
'-x, -y, -z'
'x, -y, z'
'-x+1/2, -y+1/2, -z'
'x+1/2, -y+1/2, z'

loop_
_atom_site_label
_atom_site_type_symbol
_atom_site_fract_x
_atom_site_fract_y
_atom_site_fract_z
_atom_site_U_iso_or_equiv
_atom_site_adp_type
_atom_site_occupancy
_atom_site_symmetry_multiplicity
_atom_site_calc_flag
_atom_site_refinement_flags
Yb1 Yb 0.0000 0.0000 0.5000 0.0131(15) Uani 1 4 d S
Yb2 Yb 0.0000 0.0000 0.0000 0.0132(15) Uani 1 4 d S
Cu1 Cu 0.8893(5) 0.5000 0.1942(7) 0.0136(16) Uani 1 2 d S
Ga1 Ga 0.7504(4) 0.0000 0.1250(6) 0.0155(18) Uani 1 2 d S
Ga2 Ga 0.2500(4) 0.0000 0.3751(6) 0.0147(18) Uani 1 2 d S
Ga3 Ga 0.8890(4) 0.5000 0.6947(6) 0.0118(16) Uani 1 2 d S

loop_
_atom_site_aniso_label
_atom_site_aniso_U_11
_atom_site_aniso_U_22
_atom_site_aniso_U_33
_atom_site_aniso_U_23
_atom_site_aniso_U_13
_atom_site_aniso_U_12
Yb1 0.017(2) 0.0033(19) 0.019(2) 0.000 0.0059(13) 0.000
Yb2 0.017(2) 0.0032(19) 0.019(2) 0.000 0.0063(13) 0.000
Cu1 0.013(3) 0.007(3) 0.020(3) 0.000 0.005(2) 0.000
Ga1 0.016(3) 0.007(3) 0.023(3) 0.000 0.006(2) 0.000
Ga2 0.017(3) 0.004(3) 0.022(3) 0.000 0.006(2) 0.000
Ga3 0.012(3) 0.006(3) 0.018(3) 0.000 0.0049(19) 0.000

loop_
_atom_type_symbol
_atom_type_description
_atom_type_scat_dispersion_real
_atom_type_scat_dispersion_imag
_atom_type_scat_source
Cu Cu 0.3201 1.2651 'International Tables Vol C Tables 4.2.6.8 and 6.1.1.4'
Ga Ga 0.2307 1.6083 'International Tables Vol C Tables 4.2.6.8 and 6.1.1.4'
Yb Yb -0.3850 5.5486 'International Tables Vol C Tables 4.2.6.8 and 6.1.1.4'

loop_
_geom_angle_atom_site_label_1
_geom_angle_atom_site_label_2
_geom_angle_atom_site_label_3
_geom_angle
_geom_angle_site_symmetry_1
_geom_angle_site_symmetry_3
Ga3 Yb1 Ga3 180.00(13) 5_656 1_455
Ga3 Yb1 Ga3 81.65(10) 5_656 5_666
Ga3 Yb1 Ga3 98.35(10) 1_455 5_666
Ga3 Yb1 Ga3 98.35(10) 5_656 1_445
Ga3 Yb1 Ga3 81.65(10) 1_455 1_445
Ga3 Yb1 Ga3 180.0 5_666 1_445
Ga3 Yb1 Cu1 135.28(13) 5_656 5_666
Ga3 Yb1 Cu1 44.72(13) 1_455 5_666
Ga3 Yb1 Cu1 81.72(10) 5_666 5_666
Ga3 Yb1 Cu1 98.28(10) 1_445 5_666
Ga3 Yb1 Cu1 44.72(13) 5_656 1_445
Ga3 Yb1 Cu1 135.28(13) 1_455 1_445
Ga3 Yb1 Cu1 98.28(10) 5_666 1_445
Ga3 Yb1 Cu1 81.72(10) 1_445 1_445
Cu1 Yb1 Cu1 180.0 5_666 1_445
Ga3 Yb1 Cu1 81.72(10) 5_656 5_656
Ga3 Yb1 Cu1 98.28(10) 1_455 5_656
Ga3 Yb1 Cu1 135.28(13) 5_666 5_656
Ga3 Yb1 Cu1 44.72(13) 1_445 5_656
Cu1 Yb1 Cu1 81.63(12) 5_666 5_656
Cu1 Yb1 Cu1 98.37(12) 1_445 5_656
Ga3 Yb1 Cu1 98.28(10) 5_656 1_455
Ga3 Yb1 Cu1 81.72(10) 1_455 1_455
Ga3 Yb1 Cu1 44.72(13) 5_666 1_455
Ga3 Yb1 Cu1 135.28(13) 1_445 1_455
Cu1 Yb1 Cu1 98.37(12) 5_666 1_455
Cu1 Yb1 Cu1 81.63(12) 1_445 1_455
Cu1 Yb1 Cu1 180.0 5_656 1_455
Ga3 Yb1 Ga1 95.39(10) 5_656 5_656
Ga3 Yb1 Ga1 84.61(10) 1_455 5_656
Ga3 Yb1 Ga1 95.39(10) 5_666 5_656
Ga3 Yb1 Ga1 84.61(10) 1_445 5_656
Cu1 Yb1 Ga1 45.64(8) 5_666 5_656
Cu1 Yb1 Ga1 134.36(8) 1_445 5_656
Cu1 Yb1 Ga1 45.64(8) 5_656 5_656
Cu1 Yb1 Ga1 134.36(8) 1_455 5_656
Ga3 Yb1 Ga1 84.61(10) 5_656 1_455
Ga3 Yb1 Ga1 95.39(10) 1_455 1_455
Ga3 Yb1 Ga1 84.61(10) 5_666 1_455
Ga3 Yb1 Ga1 95.39(10) 1_445 1_455
Cu1 Yb1 Ga1 134.36(8) 5_666 1_455
Cu1 Yb1 Ga1 45.64(8) 1_445 1_455
Cu1 Yb1 Ga1 134.36(8) 5_656 1_455
Cu1 Yb1 Ga1 45.64(8) 1_455 1_455
Ga1 Yb1 Ga1 180.0 5_656 1_455
Ga3 Yb1 Ga2 45.65(7) 5_656 .
Ga3 Yb1 Ga2 134.35(7) 1_455 .
Ga3 Yb1 Ga2 45.65(7) 5_666 .
Ga3 Yb1 Ga2 134.35(7) 1_445 .
Cu1 Yb1 Ga2 95.39(11) 5_666 .
Cu1 Yb1 Ga2 84.61(11) 1_445 .
Cu1 Yb1 Ga2 95.39(11) 5_656 .
Cu1 Yb1 Ga2 84.61(11) 1_455 .
Ga1 Yb1 Ga2 74.63(10) 5_656 .
Ga1 Yb1 Ga2 105.37(10) 1_455 .
Ga3 Yb1 Ga2 134.35(7) 5_656 5_556
Ga3 Yb1 Ga2 45.65(7) 1_455 5_556
Ga3 Yb1 Ga2 134.35(7) 5_666 5_556
Ga3 Yb1 Ga2 45.65(7) 1_445 5_556
Cu1 Yb1 Ga2 84.61(11) 5_666 5_556
Cu1 Yb1 Ga2 95.39(11) 1_445 5_556
Cu1 Yb1 Ga2 84.61(11) 5_656 5_556
Cu1 Yb1 Ga2 95.39(11) 1_455 5_556
Ga1 Yb1 Ga2 105.37(10) 5_656 5_556
Ga1 Yb1 Ga2 74.63(10) 1_455 5_556
Ga2 Yb1 Ga2 180.00(4) . 5_556
Cu1 Yb2 Cu1 180.00(17) 5_655 1_455
Cu1 Yb2 Cu1 81.79(12) 5_655 5_665
Cu1 Yb2 Cu1 98.21(12) 1_455 5_665
Cu1 Yb2 Cu1 98.21(12) 5_655 1_445
Cu1 Yb2 Cu1 81.79(12) 1_455 1_445
Cu1 Yb2 Cu1 180.00(16) 5_665 1_445
Cu1 Yb2 Ga3 135.22(13) 5_655 5_666
Cu1 Yb2 Ga3 44.78(13) 1_455 5_666
Cu1 Yb2 Ga3 81.57(10) 5_665 5_666
Cu1 Yb2 Ga3 98.43(10) 1_445 5_666
Cu1 Yb2 Ga3 44.78(13) 5_655 1_444
Cu1 Yb2 Ga3 135.22(13) 1_455 1_444
Cu1 Yb2 Ga3 98.43(10) 5_665 1_444
Cu1 Yb2 Ga3 81.57(10) 1_445 1_444
Ga3 Yb2 Ga3 180.00(13) 5_666 1_444
Cu1 Yb2 Ga3 81.57(10) 5_655 5_656
Cu1 Yb2 Ga3 98.43(10) 1_455 5_656
Cu1 Yb2 Ga3 135.22(13) 5_665 5_656
Cu1 Yb2 Ga3 44.78(13) 1_445 5_656
Ga3 Yb2 Ga3 81.71(11) 5_666 5_656
Ga3 Yb2 Ga3 98.29(11) 1_444 5_656
Cu1 Yb2 Ga3 98.43(10) 5_655 1_454
Cu1 Yb2 Ga3 81.57(10) 1_455 1_454
Cu1 Yb2 Ga3 44.78(13) 5_665 1_454
Cu1 Yb2 Ga3 135.22(13) 1_445 1_454
Ga3 Yb2 Ga3 98.29(11) 5_666 1_454
Ga3 Yb2 Ga3 81.71(11) 1_444 1_454
Ga3 Yb2 Ga3 180.0 5_656 1_454
Cu1 Yb2 Ga1 45.69(8) 5_655 5_655
Cu1 Yb2 Ga1 134.31(8) 1_455 5_655
Cu1 Yb2 Ga1 45.69(8) 5_665 5_655
Cu1 Yb2 Ga1 134.31(8) 1_445 5_655
Ga3 Yb2 Ga1 95.32(10) 5_666 5_655
Ga3 Yb2 Ga1 84.68(10) 1_444 5_655
Ga3 Yb2 Ga1 95.32(10) 5_656 5_655
Ga3 Yb2 Ga1 84.68(10) 1_454 5_655
Cu1 Yb2 Ga1 134.31(8) 5_655 1_455
Cu1 Yb2 Ga1 45.69(8) 1_455 1_455
Cu1 Yb2 Ga1 134.31(8) 5_665 1_455
Cu1 Yb2 Ga1 45.69(8) 1_445 1_455
Ga3 Yb2 Ga1 84.68(10) 5_666 1_455
Ga3 Yb2 Ga1 95.32(10) 1_444 1_455
Ga3 Yb2 Ga1 84.68(10) 5_656 1_455
Ga3 Yb2 Ga1 95.32(10) 1_454 1_455
Ga1 Yb2 Ga1 180.00(12) 5_655 1_455
Cu1 Yb2 Ga2 95.34(11) 5_655 .
Cu1 Yb2 Ga2 84.66(11) 1_455 .
Cu1 Yb2 Ga2 95.34(11) 5_665 .
Cu1 Yb2 Ga2 84.66(11) 1_445 .
Ga3 Yb2 Ga2 45.64(7) 5_666 .
Ga3 Yb2 Ga2 134.36(7) 1_444 .
Ga3 Yb2 Ga2 45.64(7) 5_656 .
Ga3 Yb2 Ga2 134.36(7) 1_454 .
Ga1 Yb2 Ga2 74.61(10) 5_655 .
Ga1 Yb2 Ga2 105.39(10) 1_455 .
Cu1 Yb2 Ga2 84.66(11) 5_655 5
Cu1 Yb2 Ga2 95.34(11) 1_455 5
Cu1 Yb2 Ga2 84.66(11) 5_665 5
Cu1 Yb2 Ga2 95.34(11) 1_445 5
Ga3 Yb2 Ga2 134.36(7) 5_666 5
Ga3 Yb2 Ga2 45.64(7) 1_444 5
Ga3 Yb2 Ga2 134.36(7) 5_656 5
Ga3 Yb2 Ga2 45.64(7) 1_454 5
Ga1 Yb2 Ga2 105.39(10) 5_655 5
Ga1 Yb2 Ga2 74.61(10) 1_455 5
Ga2 Yb2 Ga2 180.0 . 5
Ga3 Cu1 Ga1 126.10(12) 5_766 1_565
Ga3 Cu1 Ga1 126.10(12) 5_766 .
Ga1 Cu1 Ga1 107.8(2) 1_565 .
Ga3 Cu1 Ga1 126.4(3) 5_766 7_655
Ga1 Cu1 Ga1 69.61(17) 1_565 7_655
Ga1 Cu1 Ga1 69.61(17) . 7_655
Ga3 Cu1 Ga2 126.1(3) 5_766 3
Ga1 Cu1 Ga2 69.64(16) 1_565 3
Ga1 Cu1 Ga2 69.64(16) . 3
Ga1 Cu1 Ga2 107.5(2) 7_655 3
Ga3 Cu1 Yb2 67.67(13) 5_766 1_655
Ga1 Cu1 Yb2 138.9(2) 1_565 1_655
Ga1 Cu1 Yb2 72.28(11) . 1_655
Ga1 Cu1 Yb2 72.50(12) 7_655 1_655
Ga2 Cu1 Yb2 138.76(7) 3 1_655
Ga3 Cu1 Yb2 67.67(13) 5_766 1_665
Ga1 Cu1 Yb2 72.28(11) 1_565 1_665
Ga1 Cu1 Yb2 138.9(2) . 1_665
Ga1 Cu1 Yb2 72.50(12) 7_655 1_665
Ga2 Cu1 Yb2 138.76(7) 3 1_665
Yb2 Cu1 Yb2 81.79(12) 1_655 1_665
Ga3 Cu1 Yb1 67.63(13) 5_766 1_665
Ga1 Cu1 Yb1 72.26(11) 1_565 1_665
Ga1 Cu1 Yb1 138.7(2) . 1_665
Ga1 Cu1 Yb1 138.80(7) 7_655 1_665
Ga2 Cu1 Yb1 72.27(12) 3 1_665
Yb2 Cu1 Yb1 135.30(17) 1_655 1_665
Yb2 Cu1 Yb1 81.66(6) 1_665 1_665
Ga3 Cu1 Yb1 67.63(13) 5_766 1_655
Ga1 Cu1 Yb1 138.7(2) 1_565 1_655
Ga1 Cu1 Yb1 72.26(11) . 1_655
Ga1 Cu1 Yb1 138.80(7) 7_655 1_655
Ga2 Cu1 Yb1 72.27(12) 3 1_655
Yb2 Cu1 Yb1 81.66(6) 1_655 1_655
Yb2 Cu1 Yb1 135.30(17) 1_665 1_655
Yb1 Cu1 Yb1 81.63(12) 1_665 1_655
Cu1 Ga1 Cu1 107.8(2) . 1_545
Cu1 Ga1 Cu1 110.39(17) . 7_655
Cu1 Ga1 Cu1 110.39(17) 1_545 7_655
Cu1 Ga1 Ga3 110.41(17) . 7_656
Cu1 Ga1 Ga3 110.41(17) 1_545 7_656
Cu1 Ga1 Ga3 107.5(2) 7_655 7_656
Cu1 Ga1 Ga1 125.0(3) . 7_645
Cu1 Ga1 Ga1 55.20(14) 1_545 7_645
Cu1 Ga1 Ga1 55.20(16) 7_655 7_645
Ga3 Ga1 Ga1 124.63(18) 7_656 7_645
Cu1 Ga1 Ga1 55.20(14) . 7_655
Cu1 Ga1 Ga1 125.0(3) 1_545 7_655
Cu1 Ga1 Ga1 55.20(16) 7_655 7_655
Ga3 Ga1 Ga1 124.63(18) 7_656 7_655
Ga1 Ga1 Ga1 90.1(3) 7_645 7_655
Cu1 Ga1 Ga2 55.25(14) . 3
Cu1 Ga1 Ga2 124.9(2) 1_545 3
Cu1 Ga1 Ga2 124.69(15) 7_655 3
Ga3 Ga1 Ga2 55.15(13) 7_656 3
Ga1 Ga1 Ga2 179.8(3) 7_645 3
Ga1 Ga1 Ga2 89.96(8) 7_655 3
Cu1 Ga1 Ga2 124.9(2) . 3_545
Cu1 Ga1 Ga2 55.25(14) 1_545 3_545
Cu1 Ga1 Ga2 124.69(15) 7_655 3_545
Ga3 Ga1 Ga2 55.15(13) 7_656 3_545
Ga1 Ga1 Ga2 89.96(8) 7_645 3_545
Ga1 Ga1 Ga2 179.8(3) 7_655 3_545
Ga2 Ga1 Ga2 90.0(2) 3 3_545
Cu1 Ga1 Yb2 62.03(13) . 1_655
Cu1 Ga1 Yb2 62.03(13) 1_545 1_655
Cu1 Ga1 Yb2 89.02(17) 7_655 1_655
Ga3 Ga1 Yb2 163.5(2) 7_656 1_655
Ga1 Ga1 Yb2 64.79(16) 7_645 1_655
Ga1 Ga1 Yb2 64.79(16) 7_655 1_655
Ga2 Ga1 Yb2 115.45(14) 3 1_655
Ga2 Ga1 Yb2 115.45(14) 3_545 1_655
Cu1 Ga1 Yb1 62.10(13) . 1_655
Cu1 Ga1 Yb1 62.10(13) 1_545 1_655
Cu1 Ga1 Yb1 163.7(2) 7_655 1_655
Ga3 Ga1 Yb1 88.86(16) 7_656 1_655
Ga1 Ga1 Yb1 115.52(18) 7_645 1_655
Ga1 Ga1 Yb1 115.52(18) 7_655 1_655
Ga2 Ga1 Yb1 64.65(13) 3 1_655
Ga2 Ga1 Yb1 64.65(13) 3_545 1_655
Yb2 Ga1 Yb1 74.66(9) 1_655 1_655
Cu1 Ga1 Yb2 163.36(15) . 3_545
Cu1 Ga1 Yb2 88.83(10) 1_545 3_545
Cu1 Ga1 Yb2 61.89(12) 7_655 3_545
Ga3 Ga1 Yb2 61.94(11) 7_656 3_545
Ga1 Ga1 Yb2 64.50(12) 7_645 3_545
Ga1 Ga1 Yb2 115.3(2) 7_655 3_545
Ga2 Ga1 Yb2 115.27(17) 3 3_545
Ga2 Ga1 Yb2 64.58(10) 3_545 3_545
Yb2 Ga1 Yb2 129.29(10) 1_655 3_545
Yb1 Ga1 Yb2 129.23(10) 1_655 3_545
Cu1 Ga1 Yb2 88.83(10) . 3
Cu1 Ga1 Yb2 163.36(15) 1_545 3
Cu1 Ga1 Yb2 61.89(12) 7_655 3
Ga3 Ga1 Yb2 61.94(11) 7_656 3
Ga1 Ga1 Yb2 115.3(2) 7_645 3
Ga1 Ga1 Yb2 64.50(12) 7_655 3
Ga2 Ga1 Yb2 64.58(10) 3 3
Ga2 Ga1 Yb2 115.27(17) 3_545 3
Yb2 Ga1 Yb2 129.29(10) 1_655 3
Yb1 Ga1 Yb2 129.23(10) 1_655 3
Yb2 Ga1 Yb2 74.53(9) 3_545 3
Ga3 Ga2 Ga3 107.7(2) 5_656 5_666
Ga3 Ga2 Ga3 110.39(16) 5_656 3_445
Ga3 Ga2 Ga3 110.39(16) 5_666 3_445
Ga3 Ga2 Cu1 110.29(17) 5_656 3_445
Ga3 Ga2 Cu1 110.29(17) 5_666 3_445
Ga3 Ga2 Cu1 107.8(2) 3_445 3_445
Ga3 Ga2 Ga2 124.9(3) 5_656 7_556
Ga3 Ga2 Ga2 55.19(13) 5_666 7_556
Ga3 Ga2 Ga2 55.19(15) 3_445 7_556
Cu1 Ga2 Ga2 124.81(18) 3_445 7_556
Ga3 Ga2 Ga2 55.19(13) 5_656 7_546
Ga3 Ga2 Ga2 124.9(3) 5_666 7_546
Ga3 Ga2 Ga2 55.19(15) 3_445 7_546
Cu1 Ga2 Ga2 124.81(18) 3_445 7_546
Ga2 Ga2 Ga2 90.1(3) 7_556 7_546
Ga3 Ga2 Ga1 55.18(13) 5_656 3_445
Ga3 Ga2 Ga1 124.8(2) 5_666 3_445
Ga3 Ga2 Ga1 124.80(15) 3_445 3_445
Cu1 Ga2 Ga1 55.11(13) 3_445 3_445
Ga2 Ga2 Ga1 179.9(3) 7_556 3_445
Ga2 Ga2 Ga1 89.98(8) 7_546 3_445
Ga3 Ga2 Ga1 124.8(2) 5_656 3_455
Ga3 Ga2 Ga1 55.18(13) 5_666 3_455
Ga3 Ga2 Ga1 124.80(15) 3_445 3_455
Cu1 Ga2 Ga1 55.11(13) 3_445 3_455
Ga2 Ga2 Ga1 89.98(8) 7_556 3_455
Ga2 Ga2 Ga1 179.9(3) 7_546 3_455
Ga1 Ga2 Ga1 90.0(2) 3_445 3_455
Ga3 Ga2 Yb1 62.06(12) 5_656 .
Ga3 Ga2 Yb1 62.06(12) 5_666 .
Ga3 Ga2 Yb1 88.84(16) 3_445 .
Cu1 Ga2 Yb1 163.4(2) 3_445 .
Ga2 Ga2 Yb1 64.65(15) 7_556 .
Ga2 Ga2 Yb1 64.65(15) 7_546 .
Ga1 Ga2 Yb1 115.43(14) 3_445 .
Ga1 Ga2 Yb1 115.43(14) 3_455 .
Ga3 Ga2 Yb1 163.43(14) 5_656 3
Ga3 Ga2 Yb1 88.82(9) 5_666 3
Ga3 Ga2 Yb1 62.05(11) 3_445 3
Cu1 Ga2 Yb1 62.03(11) 3_445 3
Ga2 Ga2 Yb1 64.62(12) 7_556 3
Ga2 Ga2 Yb1 115.4(2) 7_546 3
Ga1 Ga2 Yb1 115.30(17) 3_445 3
Ga1 Ga2 Yb1 64.56(10) 3_455 3
Yb1 Ga2 Yb1 129.27(10) . 3
Ga3 Ga2 Yb1 88.82(9) 5_656 3_545
Ga3 Ga2 Yb1 163.43(14) 5_666 3_545
Ga3 Ga2 Yb1 62.05(11) 3_445 3_545
Cu1 Ga2 Yb1 62.03(11) 3_445 3_545
Ga2 Ga2 Yb1 115.4(2) 7_556 3_545
Ga2 Ga2 Yb1 64.62(12) 7_546 3_545
Ga1 Ga2 Yb1 64.56(10) 3_445 3_545
Ga1 Ga2 Yb1 115.30(17) 3_455 3_545
Yb1 Ga2 Yb1 129.27(10) . 3_545
Yb1 Ga2 Yb1 74.62(9) 3 3_545
Ga3 Ga2 Yb2 61.99(12) 5_656 .
Ga3 Ga2 Yb2 61.99(12) 5_666 .
Ga3 Ga2 Yb2 163.4(2) 3_445 .
Cu1 Ga2 Yb2 88.82(17) 3_445 .
Ga2 Ga2 Yb2 115.35(18) 7_556 .
Ga2 Ga2 Yb2 115.35(18) 7_546 .
Ga1 Ga2 Yb2 64.68(13) 3_445 .
Ga1 Ga2 Yb2 64.68(13) 3_455 .
Yb1 Ga2 Yb2 74.58(9) . .
Yb1 Ga2 Yb2 129.25(10) 3 .
Yb1 Ga2 Yb2 129.25(10) 3_545 .
Cu1 Ga3 Ga2 126.13(11) 5_766 5_656
Cu1 Ga3 Ga2 126.13(11) 5_766 5_666
Ga2 Ga3 Ga2 107.7(2) 5_656 5_666
Cu1 Ga3 Ga2 126.2(2) 5_766 3
Ga2 Ga3 Ga2 69.61(16) 5_656 3
Ga2 Ga3 Ga2 69.61(16) 5_666 3
Cu1 Ga3 Ga1 126.2(2) 5_766 7_656
Ga2 Ga3 Ga1 69.67(15) 5_656 7_656
Ga2 Ga3 Ga1 69.67(15) 5_666 7_656
Ga2 Ga3 Ga1 107.7(2) 3 7_656
Cu1 Ga3 Yb2 67.56(13) 5_766 1_666
Ga2 Ga3 Yb2 138.9(2) 5_656 1_666
Ga2 Ga3 Yb2 72.37(11) 5_666 1_666
Ga2 Ga3 Yb2 138.80(6) 3 1_666
Ga1 Ga3 Yb2 72.43(12) 7_656 1_666
Cu1 Ga3 Yb2 67.56(13) 5_766 1_656
Ga2 Ga3 Yb2 72.37(11) 5_656 1_656
Ga2 Ga3 Yb2 138.9(2) 5_666 1_656
Ga2 Ga3 Yb2 138.80(6) 3 1_656
Ga1 Ga3 Yb2 72.43(11) 7_656 1_656
Yb2 Ga3 Yb2 81.71(11) 1_666 1_656
Cu1 Ga3 Yb1 67.65(13) 5_766 1_655
Ga2 Ga3 Yb1 72.29(11) 5_656 1_655
Ga2 Ga3 Yb1 138.8(2) 5_666 1_655
Ga2 Ga3 Yb1 72.32(11) 3 1_655
Ga1 Ga3 Yb1 138.82(6) 7_656 1_655
Yb2 Ga3 Yb1 135.20(15) 1_666 1_655
Yb2 Ga3 Yb1 81.63(5) 1_656 1_655
Cu1 Ga3 Yb1 67.65(13) 5_766 1_665
Ga2 Ga3 Yb1 138.8(2) 5_656 1_665
Ga2 Ga3 Yb1 72.29(11) 5_666 1_665
Ga2 Ga3 Yb1 72.32(11) 3 1_665
Ga1 Ga3 Yb1 138.82(6) 7_656 1_665
Yb2 Ga3 Yb1 81.63(5) 1_666 1_665
Yb2 Ga3 Yb1 135.20(15) 1_656 1_665
Yb1 Ga3 Yb1 81.65(10) 1_655 1_665

loop_
_geom_bond_atom_site_label_1
_geom_bond_atom_site_label_2
_geom_bond_distance
_geom_bond_site_symmetry_2
Yb1 Ga3 3.183(3) 5_656
Yb1 Ga3 3.183(3) 1_455
Yb1 Ga3 3.183(3) 5_666
Yb1 Ga3 3.183(3) 1_445
Yb1 Cu1 3.184(4) 5_666
Yb1 Cu1 3.184(4) 1_445
Yb1 Cu1 3.184(4) 5_656
Yb1 Cu1 3.184(4) 1_455
Yb1 Ga1 3.431(5) 5_656
Yb1 Ga1 3.431(5) 1_455
Yb1 Ga2 3.432(4) .
Yb1 Ga2 3.432(4) 5_556
Yb2 Cu1 3.179(4) 5_655
Yb2 Cu1 3.179(4) 1_455
Yb2 Cu1 3.179(4) 5_665
Yb2 Cu1 3.179(4) 1_445
Yb2 Ga3 3.181(3) 5_666
Yb2 Ga3 3.181(3) 1_444
Yb2 Ga3 3.181(3) 5_656
Yb2 Ga3 3.181(3) 1_454
Yb2 Ga1 3.428(4) 5_655
Yb2 Ga1 3.428(4) 1_455
Yb2 Ga2 3.434(4) .
Yb2 Ga2 3.434(4) 5
Cu1 Ga3 2.422(8) 5_766
Cu1 Ga1 2.575(4) 1_565
Cu1 Ga1 2.575(4) .
Cu1 Ga1 2.575(7) 7_655
Cu1 Ga2 2.580(7) 3
Cu1 Yb2 3.179(4) 1_655
Cu1 Yb2 3.179(4) 1_665
Cu1 Yb1 3.184(4) 1_665
Cu1 Yb1 3.184(4) 1_655
Ga1 Cu1 2.576(4) 1_545
Ga1 Cu1 2.576(7) 7_655
Ga1 Ga3 2.577(6) 7_656
Ga1 Ga1 2.940(7) 7_645
Ga1 Ga1 2.940(7) 7_655
Ga1 Ga2 2.944(5) 3
Ga1 Ga2 2.944(5) 3_545
Ga1 Yb2 3.429(4) 1_655
Ga1 Yb1 3.431(5) 1_655
Ga1 Yb2 3.437(3) 3_545
Ga1 Yb2 3.437(3) 3
Ga2 Ga3 2.576(4) 5_656
Ga2 Ga3 2.576(4) 5_666
Ga2 Ga3 2.576(6) 3_445
Ga2 Cu1 2.580(7) 3_445
Ga2 Ga2 2.941(7) 7_556
Ga2 Ga2 2.941(7) 7_546
Ga2 Ga1 2.944(5) 3_445
Ga2 Ga1 2.944(5) 3_455
Ga2 Yb1 3.433(3) 3
Ga2 Yb1 3.433(3) 3_545
Ga3 Cu1 2.422(8) 5_766
Ga3 Ga2 2.576(4) 5_656
Ga3 Ga2 2.576(4) 5_666
Ga3 Ga2 2.576(6) 3
Ga3 Ga1 2.577(6) 7_656
Ga3 Yb2 3.181(3) 1_666
Ga3 Yb2 3.181(3) 1_656
Ga3 Yb1 3.183(3) 1_655
Ga3 Yb1 3.183(3) 1_665
